data_2022643
loop_
_publ_author_name
'Manawar, Rohit B.'
'Pashavan, Chandankumar T.'
'Shah, Manish K.'
'Jotani, Mukesh M.'
'Tiekink, Edward R. T.'

_publ_section_title
;
 Crystal structures of two dis-symmetric di-Schiff base compounds:
 2-({(E)-2-[(E)-2,6-dichlorobenzylidene]hydrazin-1-ylidene}methyl)-6-methoxyphenol
 and
 4-bromo-2-({(E)-2-[(E)-2,6-dichlorobenzylidene]hydrazin-1-ylidene}methyl)phenol
;
_journal_coden_ASTM ACSECI
_journal_coeditor_code HB7915
_journal_issue 6
_journal_name_full
;
 Acta Crystallographica, Section E: Crystallographic Communications
;
_journal_page_first 862
_journal_paper_doi 10.1107/S2056989020006416
_journal_volume 76
_journal_year 2020
_chemical_absolute_configuration ad
_chemical_formula_moiety 'C14 H9 Br Cl2 N2 O'
_chemical_formula_sum 'C14 H9 Br Cl2 N2 O'
_chemical_formula_weight 372.04
_chemical_name_systematic 4-Bromo-2-({(<i>E</i>)-2-[(<i>E</i>)-2,6-dichlorobenzylidene]hydrazin-1-ylidene}methyl)phenol
_space_group_crystal_system orthorhombic
_space_group_IT_number 29
_space_group_name_Hall 'P 2c -2ac'
_space_group_name_H-M_alt 'P c a 21'
_atom_sites_solution_hydrogens mixed
_atom_sites_solution_primary direct
_atom_sites_solution_secondary difmap
_audit_creation_method SHELXL-2018/3
_cell_angle_alpha 90
_cell_angle_beta 90
_cell_angle_gamma 90
_cell_formula_units_Z 4
_cell_length_a 16.4510(12)
_cell_length_b 4.4314(3)
_cell_length_c 20.0523(15)
_cell_measurement_reflns_used 4698
_cell_measurement_temperature 296(2)
_cell_measurement_theta_max 18.60
_cell_measurement_theta_min 2.48
_cell_volume 1461.83(18)
_computing_cell_refinement
;
APEX2/SAINT (Bruker, 2004)
;
_computing_data_collection
;
APEX2 (Bruker, 2004)
;
_computing_data_reduction
;
SAINT (Bruker, 2004)
;
_computing_molecular_graphics
;
ORTEP-3 for Windows (Farrugia, 2012), DIAMOND (Brandenburg,
2006)
;
_computing_publication_material
;
publCIF (Westrip, 2010)
;
_computing_structure_refinement
;
<i>SHELXL2014/7</i> (Sheldrick, 2015)
;
_computing_structure_solution
;
SIR92 (Altomare <i>et al.</i>,  1994)
;
_diffrn_ambient_temperature 296(2)
_diffrn_measured_fraction_theta_full 0.999
_diffrn_measured_fraction_theta_max 0.994
_diffrn_measurement_device_type 'Bruker Kappa APEXII CCD'
_diffrn_measurement_method '\w and \f scan'
_diffrn_radiation_type MoK\a
_diffrn_radiation_wavelength 0.71073
_diffrn_reflns_av_R_equivalents 0.1083
_diffrn_reflns_av_unetI/netI 0.0633
_diffrn_reflns_Laue_measured_fraction_full 0.999
_diffrn_reflns_Laue_measured_fraction_max 0.994
_diffrn_reflns_limit_h_max 21
_diffrn_reflns_limit_h_min -21
_diffrn_reflns_limit_k_max 5
_diffrn_reflns_limit_k_min -5
_diffrn_reflns_limit_l_max 26
_diffrn_reflns_limit_l_min -26
_diffrn_reflns_number 39831
_diffrn_reflns_point_group_measured_fraction_full 0.998
_diffrn_reflns_point_group_measured_fraction_max 0.989
_diffrn_reflns_theta_full 25.242
_diffrn_reflns_theta_max 28.261
_diffrn_reflns_theta_min 2.476
_diffrn_source 'X-ray tube'
_exptl_absorpt_coefficient_mu 3.173
_exptl_absorpt_correction_T_max 0.746
_exptl_absorpt_correction_T_min 0.398
_exptl_absorpt_correction_type multi-scan
_exptl_absorpt_process_details
;
(SADABS; Bruker, 2004)
;
_exptl_crystal_colour yellow
_exptl_crystal_density_diffrn 1.690
_exptl_crystal_description block
_exptl_crystal_F_000 736
_exptl_crystal_size_max 0.300
_exptl_crystal_size_mid 0.200
_exptl_crystal_size_min 0.200
_refine_diff_density_max 0.304
_refine_diff_density_min -0.590
_refine_diff_density_rms 0.065
_refine_ls_abs_structure_details
;
Flack <i>x</i> determined using 829 quotients
[(<i>I</i>^+^)-(<i>I</i>^-^)]/[(<i>I</i>^+^)+(<i>I</i>^-^)]
(Parsons <i>et al.</i>,  2013).
;
_refine_ls_abs_structure_Flack 0.003(7)
_refine_ls_extinction_coef .
_refine_ls_extinction_method none
_refine_ls_goodness_of_fit_ref 0.995
_refine_ls_hydrogen_treatment mixed
_refine_ls_matrix_type full
_refine_ls_number_parameters 184
_refine_ls_number_reflns 3569
_refine_ls_number_restraints 2
_refine_ls_restrained_S_all 0.994
_refine_ls_R_factor_all 0.0917
_refine_ls_R_factor_gt 0.0378
_refine_ls_shift/su_max 0.000
_refine_ls_shift/su_mean 0.000
_refine_ls_structure_factor_coef Fsqd
_refine_ls_weighting_details 'w=1/[\s^2^(Fo^2^)+(0.0240P)^2^+0.3263P] where P=(Fo^2^+2Fc^2^)/3'
_refine_ls_weighting_scheme calc
_refine_ls_wR_factor_gt 0.0662
_refine_ls_wR_factor_ref 0.0824
_reflns_Friedel_coverage 0.937
_reflns_Friedel_fraction_full 0.998
_reflns_Friedel_fraction_max 0.985
_reflns_number_gt 2150
_reflns_number_total 3569
_reflns_threshold_expression 'I > 2\s(I)'
_cod_data_source_file hb7915sup1_II.cif
_cod_data_source_block II
_cod_database_code 2022643
_publcif_datablock.id {50d90dd2-f635-4c69-87e9-3692d599968e}

_shelx_shelxl_version_number 2018/3
_iucr_geom_hbonds_special_details
;

;
_shelx_space_group_comment
;
The symmetry employed for this shelxl refinement is uniquely defined
by the following loop, which should always be used as a source of
symmetry information in preference to the above space-group names.
They are only intended as comments.
;
_shelx_estimated_absorpt_t_min 0.450
_shelx_estimated_absorpt_t_max 0.569
_publcif_info_exptl_table_max_cols 4
_publcif_info_exptl_table_use_headnotes n
_publcif_funding_html
;<span class="funder"><span class="fundref-name" data-id="">Sunway University 
Sdn Bhd</span><span class="fundref-subname" data-id=""></span> (<span 
class="fundref-grant-group"><span class="fundref-grant-type">grant</span> No. 
<span class="fundref-grant-id">STR-RCTR-RCCM-001-2019</span></span>).</span>
;

loop_
_space_group_symop_operation_xyz
'x, y, z'
'-x, -y, z+1/2'
'-x+1/2, y, z+1/2'
'x+1/2, -y, z'

loop_
_atom_site_label
_atom_site_type_symbol
_atom_site_fract_x
_atom_site_fract_y
_atom_site_fract_z
_atom_site_U_iso_or_equiv
_atom_site_adp_type
_atom_site_occupancy
_atom_site_site_symmetry_order
_atom_site_calc_flag
_atom_site_refinement_flags_posn
_atom_site_refinement_flags_adp
_atom_site_refinement_flags_occupancy
_atom_site_disorder_assembly
_atom_site_disorder_group
Br1 Br 1.17606(4) 1.58575(14) 0.09985(4) 0.0617(2) Uani 1 1 d . . . . .
Cl1 Cl 0.95249(10) 0.2117(4) 0.37299(9) 0.0682(5) Uani 1 1 d . . . . .
Cl2 Cl 0.63270(11) 0.3504(5) 0.30362(11) 0.0830(6) Uani 1 1 d . . . . .
O1 O 0.8392(2) 1.0502(9) 0.1011(4) 0.0618(10) Uani 1 1 d D . . . .
H1O H 0.830(5) 0.931(14) 0.132(3) 0.093 Uiso 1 1 d D U . . .
N1 N 0.8804(3) 0.7671(11) 0.2128(2) 0.0459(12) Uani 1 1 d . . . . .
N2 N 0.8764(3) 0.5871(12) 0.2711(3) 0.0583(14) Uani 1 1 d . . . . .
C1 C 0.9706(3) 1.0963(12) 0.1535(3) 0.0395(13) Uani 1 1 d . . . . .
C2 C 0.9148(3) 1.1674(11) 0.1024(4) 0.0461(13) Uani 1 1 d . . . . .
C3 C 0.9379(4) 1.3636(14) 0.0523(3) 0.0568(18) Uani 1 1 d . . . . .
H3 H 0.901334 1.412779 0.018641 0.068 Uiso 1 1 calc R U . . .
C4 C 1.0152(4) 1.4872(14) 0.0519(3) 0.0557(17) Uani 1 1 d . . . . .
H4 H 1.029972 1.620146 0.018149 0.067 Uiso 1 1 calc R U . . .
C5 C 1.0700(3) 1.4155(11) 0.1008(5) 0.0454(12) Uani 1 1 d . . . . .
C6 C 1.0480(4) 1.2229(13) 0.1514(3) 0.0450(15) Uani 1 1 d . . . . .
H6 H 1.085312 1.176591 0.184695 0.054 Uiso 1 1 calc R U . . .
C7 C 0.9496(4) 0.8944(13) 0.2077(3) 0.0458(14) Uani 1 1 d . . . . .
H7 H 0.988542 0.855756 0.240209 0.055 Uiso 1 1 calc R U . . .
C8 C 0.8102(4) 0.4636(14) 0.2809(3) 0.0490(15) Uani 1 1 d . . . . .
H8 H 0.769260 0.494996 0.249745 0.059 Uiso 1 1 calc R U . . .
C9 C 0.7918(4) 0.2707(15) 0.3384(3) 0.0441(15) Uani 1 1 d . . . . .
C10 C 0.8495(4) 0.1490(13) 0.3823(3) 0.0471(15) Uani 1 1 d . . . . .
C11 C 0.8267(4) -0.0303(14) 0.4358(3) 0.0602(17) Uani 1 1 d . . . . .
H11 H 0.866252 -0.109704 0.463911 0.072 Uiso 1 1 calc R U . . .
C12 C 0.7460(5) -0.0916(16) 0.4478(4) 0.073(2) Uani 1 1 d . . . . .
H12 H 0.731322 -0.211614 0.483867 0.087 Uiso 1 1 calc R U . . .
C13 C 0.6868(4) 0.0252(16) 0.4062(4) 0.066(2) Uani 1 1 d . . . . .
H13 H 0.632125 -0.015359 0.413876 0.079 Uiso 1 1 calc R U . . .
C14 C 0.7104(4) 0.2044(17) 0.3525(3) 0.0525(18) Uani 1 1 d . . . . .

loop_
_atom_site_aniso_label
_atom_site_aniso_U_11
_atom_site_aniso_U_22
_atom_site_aniso_U_33
_atom_site_aniso_U_23
_atom_site_aniso_U_13
_atom_site_aniso_U_12
Br1 0.0534(4) 0.0635(3) 0.0682(4) -0.0003(5) 0.0127(4) -0.0060(3)
Cl1 0.0462(9) 0.0986(13) 0.0599(10) 0.0084(10) -0.0082(8) 0.0036(9)
Cl2 0.0440(10) 0.1108(15) 0.0943(14) 0.0087(13) -0.0136(10) -0.0090(11)
O1 0.048(2) 0.068(3) 0.069(3) 0.010(3) -0.015(3) -0.003(2)
N1 0.047(3) 0.044(3) 0.047(3) -0.001(2) -0.004(2) 0.000(3)
N2 0.048(4) 0.067(4) 0.060(4) 0.019(3) -0.011(3) -0.011(3)
C1 0.043(3) 0.036(3) 0.039(3) -0.004(3) 0.001(3) 0.003(3)
C2 0.046(3) 0.044(3) 0.048(3) -0.001(4) -0.005(4) 0.005(2)
C3 0.063(5) 0.054(4) 0.053(4) 0.005(3) -0.013(3) 0.009(3)
C4 0.068(5) 0.049(4) 0.050(4) 0.009(3) 0.004(4) 0.001(3)
C5 0.053(3) 0.038(3) 0.045(3) -0.003(4) 0.006(4) 0.003(3)
C6 0.043(4) 0.046(3) 0.046(4) -0.002(3) -0.001(3) 0.004(3)
C7 0.042(4) 0.049(3) 0.047(3) 0.002(3) -0.005(3) 0.004(3)
C8 0.041(4) 0.059(4) 0.047(4) 0.000(3) -0.007(3) 0.002(3)
C9 0.044(4) 0.046(4) 0.042(4) -0.006(3) -0.001(3) -0.008(3)
C10 0.048(4) 0.050(4) 0.044(3) -0.008(3) 0.001(3) -0.004(3)
C11 0.072(5) 0.063(4) 0.046(4) -0.002(3) -0.005(4) -0.004(4)
C12 0.081(6) 0.078(5) 0.058(4) -0.003(4) 0.014(5) -0.021(5)
C13 0.054(4) 0.080(5) 0.063(4) -0.010(4) 0.012(4) -0.023(4)
C14 0.046(4) 0.065(4) 0.047(4) -0.007(3) 0.005(3) -0.011(4)

loop_
_atom_type_symbol
_atom_type_description
_atom_type_scat_dispersion_real
_atom_type_scat_dispersion_imag
_atom_type_scat_source
C C 0.0033 0.0016 'International Tables Vol C Tables 4.2.6.8 and 6.1.1.4'
H H 0.0000 0.0000 'International Tables Vol C Tables 4.2.6.8 and 6.1.1.4'
N N 0.0061 0.0033 'International Tables Vol C Tables 4.2.6.8 and 6.1.1.4'
O O 0.0106 0.0060 'International Tables Vol C Tables 4.2.6.8 and 6.1.1.4'
Cl Cl 0.1484 0.1585 'International Tables Vol C Tables 4.2.6.8 and 6.1.1.4'
Br Br -0.2901 2.4595 'International Tables Vol C Tables 4.2.6.8 and 6.1.1.4'

loop_
_geom_angle_atom_site_label_1
_geom_angle_atom_site_label_2
_geom_angle_atom_site_label_3
_geom_angle
_geom_angle_site_symmetry_1
_geom_angle_site_symmetry_3
C2 O1 H1O 114(6) . .
C7 N1 N2 110.9(5) . .
C8 N2 N1 114.9(5) . .
C6 C1 C2 118.8(5) . .
C6 C1 C7 119.3(5) . .
C2 C1 C7 121.9(5) . .
O1 C2 C3 118.8(6) . .
O1 C2 C1 121.9(6) . .
C3 C2 C1 119.3(5) . .
C2 C3 C4 120.4(6) . .
C2 C3 H3 119.8 . .
C4 C3 H3 119.8 . .
C5 C4 C3 120.6(6) . .
C5 C4 H4 119.7 . .
C3 C4 H4 119.7 . .
C4 C5 C6 119.9(5) . .
C4 C5 Br1 120.4(6) . .
C6 C5 Br1 119.7(6) . .
C5 C6 C1 120.9(6) . .
C5 C6 H6 119.5 . .
C1 C6 H6 119.5 . .
N1 C7 C1 123.1(6) . .
N1 C7 H7 118.5 . .
C1 C7 H7 118.5 . .
N2 C8 C9 124.5(6) . .
N2 C8 H8 117.8 . .
C9 C8 H8 117.8 . .
C10 C9 C14 116.1(6) . .
C10 C9 C8 125.3(6) . .
C14 C9 C8 118.6(6) . .
C11 C10 C9 121.5(6) . .
C11 C10 Cl1 116.2(5) . .
C9 C10 Cl1 122.3(5) . .
C12 C11 C10 120.6(7) . .
C12 C11 H11 119.7 . .
C10 C11 H11 119.7 . .
C11 C12 C13 120.0(7) . .
C11 C12 H12 120.0 . .
C13 C12 H12 120.0 . .
C12 C13 C14 118.9(7) . .
C12 C13 H13 120.6 . .
C14 C13 H13 120.6 . .
C13 C14 C9 122.9(6) . .
C13 C14 Cl2 116.3(6) . .
C9 C14 Cl2 120.8(5) . .

loop_
_geom_bond_atom_site_label_1
_geom_bond_atom_site_label_2
_geom_bond_distance
_geom_bond_site_symmetry_2
Br1 C5 1.901(5) .
Cl1 C10 1.727(6) .
Cl2 C14 1.736(8) .
O1 C2 1.349(7) .
O1 H1O 0.827(14) .
N1 C7 1.276(7) .
N1 N2 1.417(7) .
N2 C8 1.234(7) .
C1 C6 1.393(8) .
C1 C2 1.411(9) .
C1 C7 1.448(8) .
C2 C3 1.382(9) .
C3 C4 1.384(9) .
C3 H3 0.9300 .
C4 C5 1.369(10) .
C4 H4 0.9300 .
C5 C6 1.375(10) .
C6 H6 0.9300 .
C7 H7 0.9300 .
C8 C9 1.466(9) .
C8 H8 0.9300 .
C9 C10 1.402(9) .
C9 C14 1.400(8) .
C10 C11 1.388(9) .
C11 C12 1.375(10) .
C11 H11 0.9300 .
C12 C13 1.384(11) .
C12 H12 0.9300 .
C13 C14 1.392(10) .
C13 H13 0.9300 .

loop_
_geom_hbond_atom_site_label_D
_geom_hbond_atom_site_label_H
_geom_hbond_atom_site_label_A
_geom_hbond_distance_DH
_geom_hbond_distance_HA
_geom_hbond_distance_DA
_geom_hbond_angle_DHA
_geom_hbond_site_symmetry_A
O1 H1O N1 0.83(6) 1.96(6) 2.655(8) 141(7) .

loop_
_geom_torsion_atom_site_label_1
_geom_torsion_atom_site_label_2
_geom_torsion_atom_site_label_3
_geom_torsion_atom_site_label_4
_geom_torsion
_geom_torsion_site_symmetry_1
_geom_torsion_site_symmetry_2
_geom_torsion_site_symmetry_3
_geom_torsion_site_symmetry_4
C7 N1 N2 C8 177.8(6) . . . .
C6 C1 C2 O1 179.3(6) . . . .
C7 C1 C2 O1 -0.2(9) . . . .
C6 C1 C2 C3 -1.0(8) . . . .
C7 C1 C2 C3 179.4(5) . . . .
O1 C2 C3 C4 -179.7(6) . . . .
C1 C2 C3 C4 0.6(9) . . . .
C2 C3 C4 C5 0.5(10) . . . .
C3 C4 C5 C6 -1.1(10) . . . .
C3 C4 C5 Br1 179.9(5) . . . .
C4 C5 C6 C1 0.6(9) . . . .
Br1 C5 C6 C1 179.6(4) . . . .
C2 C1 C6 C5 0.4(8) . . . .
C7 C1 C6 C5 180.0(5) . . . .
N2 N1 C7 C1 -178.9(5) . . . .
C6 C1 C7 N1 -179.3(6) . . . .
C2 C1 C7 N1 0.3(9) . . . .
N1 N2 C8 C9 -179.2(6) . . . .
N2 C8 C9 C10 -13.9(10) . . . .
N2 C8 C9 C14 164.6(7) . . . .
C14 C9 C10 C11 1.0(9) . . . .
C8 C9 C10 C11 179.5(6) . . . .
C14 C9 C10 Cl1 -179.2(5) . . . .
C8 C9 C10 Cl1 -0.6(9) . . . .
C9 C10 C11 C12 -0.6(10) . . . .
Cl1 C10 C11 C12 179.5(5) . . . .
C10 C11 C12 C13 0.1(10) . . . .
C11 C12 C13 C14 -0.1(11) . . . .
C12 C13 C14 C9 0.5(11) . . . .
C12 C13 C14 Cl2 -178.5(6) . . . .
C10 C9 C14 C13 -0.9(10) . . . .
C8 C9 C14 C13 -179.6(6) . . . .
C10 C9 C14 Cl2 178.0(5) . . . .
C8 C9 C14 Cl2 -0.6(9) . . . .

loop_
_publcif_info_cif.paper_type
EE

loop_
_publcif_info_tables.block_id
_publcif_info_tables.reference_item
{b9da7572-149f-4ef9-8e6e-1cb41469789c} '_geom_extra_table_headA'
{b9da7572-149f-4ef9-8e6e-1cb41469789c} '_geom_hbond_atom_site_label_D'
{50d90dd2-f635-4c69-87e9-3692d599968e} '_geom_hbond_atom_site_label_D'
{b9da7572-149f-4ef9-8e6e-1cb41469789c} '_geom_extra_table_headB'
{b9da7572-149f-4ef9-8e6e-1cb41469789c} '_geom_extra_table_headC'
{b9da7572-149f-4ef9-8e6e-1cb41469789c} '_geom_extra_table_headD'
{92d4c804-1fc9-4242-84e8-84b0d42cfb38} '_publcif_info_datablock.publ_exptl'

loop_
_publcif_info_datablock.id
_publcif_info_datablock.publ_exptl
_publcif_info_datablock.publ_geom
_publcif_info_datablock.structure
{b9da7572-149f-4ef9-8e6e-1cb41469789c} y y y
{50d90dd2-f635-4c69-87e9-3692d599968e} y y y
{92d4c804-1fc9-4242-84e8-84b0d42cfb38} ? ? ?

loop_
_publcif_info_exptl_table_extra_item
sin_theta_over_lambda_max

_cod_database_fobs_code 2022643
